data_2009741
loop_
_publ_author_name
'De Ridder, Dirk J.A.'
'Fraanje, Jan'
'Schenk, Henk'

_publ_contact_author
;
     Dr. Dirk J.A. De Ridder
     University of Bern
     Laboratory for chemical and mineralogical Crystallography
     Freiestrasse 3
     CH-3012 Bern
     Switzerland
;
_publ_section_title
;
 Crystal studies of musk compounds. IX.
 4-Acetyl-1,1,3,3,5,6-hexamethylindan
;
_journal_issue 5
_journal_name_full 'Acta Crystallographica Section C'
_journal_page_first 753
_journal_page_last 755
_journal_paper_doi 10.1107/S0108270193012399
_journal_volume 50
_journal_year 1994
_chemical_formula_moiety 'C17 H24 O'
_chemical_formula_sum 'C17 H24 O'
_chemical_formula_weight 244.38
_chemical_name_systematic 4-acetyl-1,1,3,3,5,6-hexamethylindan
_space_group_IT_number 14
_symmetry_cell_setting monoclinic
_symmetry_space_group_name_Hall '-P 2ybc'
_symmetry_space_group_name_H-M 'P 1 21/c 1'
_audit_creation_method from_xtal_archive_file_using_CIFIO
_cell_angle_alpha 90.00000
_cell_angle_beta 94.83(2)
_cell_angle_gamma 90.00000
_cell_formula_units_Z 4
_cell_length_a 10.213(2)
_cell_length_b 8.1510(10)
_cell_length_c 17.671(3)
_cell_measurement_reflns_used 22
_cell_measurement_temperature 196
_cell_measurement_theta_max 39.7
_cell_measurement_theta_min 35.5
_cell_volume 1465.8(4)
_computing_cell_refinement 'CELCON program comparable to LATCON Xtal3.0 (Hall & Stewart, 1990)'
_computing_data_collection 'Enraf-Nonius CAD4 software'
_computing_data_reduction 'ADDREF Xtal3.0; SORTRF Xtal3.0'
_computing_molecular_graphics 'PLUTO (Motherwell & Clegg, 1978)'
_computing_publication_material 'BONDLA Xtal3.0'
_computing_structure_refinement 'CRYLSQ Xtal3.0'
_computing_structure_solution 'SIMPEL Xtal3.0'
_diffrn_ambient_temperature 196
_diffrn_measurement_device 'Enraf-Nonius CAD4'
_diffrn_measurement_method \q/2\q
_diffrn_radiation_monochromator graphite
_diffrn_radiation_source xray_tube
_diffrn_radiation_type 'Cu K\a'
_diffrn_radiation_wavelength 1.5418
_diffrn_reflns_av_R_equivalents 'not available'
_diffrn_reflns_av_sigmaI/netI 0
_diffrn_reflns_limit_h_max 0
_diffrn_reflns_limit_h_min -12
_diffrn_reflns_limit_k_max 10
_diffrn_reflns_limit_k_min 0
_diffrn_reflns_limit_l_max 22
_diffrn_reflns_limit_l_min -21
_diffrn_reflns_number 3333
_diffrn_reflns_reduction_process perpendicular_monochr_Lp
_diffrn_reflns_theta_max 75.03
_diffrn_reflns_theta_min 4.34
_diffrn_standards_decay_% 0
_diffrn_standards_interval_time 60
_diffrn_standards_number 2
_exptl_absorpt_correction_T_max 1.19
_exptl_absorpt_correction_T_min 0.67
_exptl_absorpt_correction_type 'empirical (DIFABS; Walker & Stuart, 1983)'
_exptl_crystal_colour colourless
_exptl_crystal_density_diffrn 1.107
_exptl_crystal_description 'block shaped'
_exptl_crystal_F_000 536
_exptl_crystal_size_max 0.6
_exptl_crystal_size_mid 0.6
_exptl_crystal_size_min 0.5
_refine_diff_density_max .226
_refine_diff_density_min -.204
_refine_ls_abs_structure_details none
_refine_ls_abs_structure_Flack 0
_refine_ls_extinction_coef 5(1)E-5
_refine_ls_extinction_method 'Zachariasen (1967)'
_refine_ls_goodness_of_fit_all .159
_refine_ls_goodness_of_fit_obs .159
_refine_ls_hydrogen_treatment 'H-atoms refined at calculated positions'
_refine_ls_matrix_type full
_refine_ls_number_constraints 0
_refine_ls_number_parameters 260
_refine_ls_number_reflns 2371
_refine_ls_number_restraints 0
_refine_ls_R_factor_all .05
_refine_ls_R_factor_obs .05
_refine_ls_shift/esd_max .135
_refine_ls_shift/esd_mean .019
_refine_ls_structure_factor_coef F
_refine_ls_weighting_details 'w = 1/(6.08 + F~o~ + 0.0050F~o~^2^)'
_refine_ls_weighting_scheme calc
_refine_ls_wR_factor_all .064
_refine_ls_wR_factor_obs .064
_reflns_number_observed 2371
_reflns_number_total 3024
_reflns_observed_criterion refl_observed_if_Inet_>_2.5_sigma(Inet)
_cod_data_source_file sh1084.cif
_cod_data_source_block G6378
_cod_depositor_comments
;
The following automatic conversions were performed:

'_refine_ls_weighting_scheme' value '1/(6.08 + F~o~ + 0.0050F~o~^2^)'
was changed to 'calc'. New tag '_refine_ls_weighting_details' was
created. The value of the new tag was set to 'w = 1/(6.08 + F~o~ +
0.0050F~o~^2^)'.

Automatic conversion script
Id: cif_fix_values 3143 2015-03-26 13:38:13Z robertas 
;
_cod_original_sg_symbol_H-M 'P 21/c'
_cod_database_code 2009741

loop_
_symmetry_equiv_pos_as_xyz
+x,+y,+z
-x,1/2+y,1/2-z
-x,-y,-z
+x,1/2-y,1/2+z

loop_
_atom_site_aniso_label
_atom_site_aniso_U_11
_atom_site_aniso_U_22
_atom_site_aniso_U_33
_atom_site_aniso_U_12
_atom_site_aniso_U_13
_atom_site_aniso_U_23
C1 .0402(9) .0440(10) .0283(8) .0020(8) .0030(7) .0005(7)
C2 .0450(10) .0510(10) .0350(10) -.0024(9) .0098(8) .0056(9)
C3 .0388(9) .0344(9) .0375(9) -.0020(8) .0074(7) .0046(7)
C4 .0308(8) .0344(9) .0296(8) .0026(7) .0017(6) -.0021(7)
C5 .0325(8) .0389(9) .0298(8) .0049(7) .0048(7) .0026(7)
C6 .0314(8) .0342(9) .0378(9) .0007(7) .0052(7) .0048(7)
C7 .0329(9) .0354(9) .0348(9) -.0011(7) .0004(7) -.0012(7)
C8 .0289(8) .0366(9) .0276(8) .0022(7) .0012(6) -.0005(7)
C9 .0284(8) .0311(8) .0309(8) .0014(7) .0040(6) .0011(7)
C10 .0560(10) .0600(10) .0316(9) .0040(10) .0071(9) -.0075(9)
C11 .0460(10) .0660(10) .0380(10) .0060(10) -.0032(8) .0080(10)
C12 .0450(10) .0490(10) .0560(10) -.0120(10) .0120(10) -.0010(10)
C13 .0620(10) .0380(10) .0560(10) .0050(10) .0100(10) .0080(10)
C14 .0430(10) .0420(10) .0328(9) .0023(8) .0007(7) -.0032(8)
C15 .0520(10) .0550(10) .0530(10) .0040(10) -.0150(10) -.0070(10)
C16 .0540(10) .0580(10) .0320(10) .0040(10) .0100(9) .0067(9)
C17 .0480(10) .0420(10) .0540(10) -.0050(10) .0110(10) .0090(10)
O .0620(10) .0455(9) .0579(9) .0093(7) -.0043(7) -.0174(7)

loop_
_atom_site_label
_atom_site_fract_x
_atom_site_fract_y
_atom_site_fract_z
_atom_site_U_iso_or_equiv
_atom_site_thermal_displace_type
_atom_site_calc_flag
_atom_site_calc_attached_atom
C1 .2786(2) .4418(2) .21200(10) .0376(9) Uani ? ?
C2 .1728(2) .3058(3) .20670(10) .0430(10) Uani ? ?
C3 .1687(2) .2267(2) .12690(10) .0367(9) Uani ? ?
C4 .2279(2) .3812(2) .00258(9) .0317(8) Uani ? ?
C5 .2922(2) .5153(2) -.02779(9) .0336(8) Uani ? ?
C6 .3555(2) .6325(2) .02090(10) .0343(8) Uani ? ?
C7 .3511(2) .6142(2) .09880(10) .0345(8) Uani ? ?
C8 .2888(2) .4812(2) .12880(9) .0311(8) Uani ? ?
C9 .2266(2) .3636(2) .08118(9) .0300(8) Uani ? ?
C10 .2371(2) .5910(3) .25670(10) .0490(10) Uani ? ?
C11 .4114(2) .3815(3) .24910(10) .0500(10) Uani ? ?
C12 .0276(2) .1792(3) .09940(10) .0490(10) Uani ? ?
C13 .2549(3) .0718(3) .12670(10) .0520(10) Uani ? ?
C14 .1609(2) .2578(2) -.05140(10) .0394(9) Uani ? ?
C15 .0291(2) .3042(3) -.08980(10) .0540(10) Uani ? ?
C16 .2994(2) .5305(3) -.11280(10) .0470(10) Uani ? ?
C17 .4269(2) .7762(3) -.01020(10) .0480(10) Uani ? ?
O .2124(2) .1282(2) -.06377(9) .0557(9) Uani ? ?
H21 .194(2) .224(3) .2520(10) .050(6) Uiso calc C2
H22 .082(2) .357(3) .2120(10) .045(6) Uiso calc C2
H7 .395(2) .701(3) .1340(10) .050(6) Uiso calc C7
H101 .150(2) .642(3) .2340(10) .060(7) Uiso calc C10
H102 .222(2) .562(3) .3110(10) .059(7) Uiso calc C10
H103 .314(3) .678(3) .2600(10) .069(8) Uiso calc C10
H111 .405(2) .355(3) .301(2) .070(8) Uiso calc C11
H112 .447(2) .285(3) .2230(10) .064(7) Uiso calc C11
H113 .487(2) .470(3) .2470(10) .048(6) Uiso calc C11
H121 -.009(2) .109(3) .1380(10) .064(7) Uiso calc C12
H122 -.038(2) .281(3) .0940(10) .061(7) Uiso calc C12
H123 .027(2) .116(3) .0510(10) .064(7) Uiso calc C12
H131 .345(3) .097(3) .1400(10) .058(7) Uiso calc C13
H132 .219(3) -.005(4) .161(2) .087(9) Uiso calc C13
H133 .244(2) .022(3) .0730(10) .056(7) Uiso calc C13
H151 -.033(3) .333(4) -.053(2) .100(10) Uiso calc C15
H152 .031(4) .406(5) -.117(2) .120(10) Uiso calc C15
H153 -.005(3) .212(5) -.124(2) .120(10) Uiso calc C15
H161 .247(3) .633(4) -.133(2) .088(9) Uiso calc C16
H162 .263(4) .439(5) -.146(2) .130(10) Uiso calc C16
H163 .385(3) .562(4) -.123(2) .090(10) Uiso calc C16
H171 .474(3) .845(3) .031(2) .074(8) Uiso calc C17
H172 .499(2) .733(3) -.0410(10) .062(7) Uiso calc C17
H173 .366(3) .845(3) -.0410(10) .064(7) Uiso calc C17

loop_
_atom_type_symbol
_atom_type_scat_dispersion_real
_atom_type_scat_dispersion_imag
_atom_type_scat_source
C .017 .009 IntTabIV_Table2.2B
O .047 .032 IntTabIV_Table2.2B
H 0 0 IntTabIV_Table2.2B

loop_
_geom_angle_atom_site_label_1
_geom_angle_atom_site_label_2
_geom_angle_atom_site_label_3
_geom_angle
_geom_angle_publ_flag
C2 C1 C8 101.30(10) yes
C2 C1 C10 112.3(2) yes
C2 C1 C11 112.6(2) yes
C8 C1 C10 112.1(2) yes
C8 C1 C11 110.6(2) yes
C10 C1 C11 107.9(2) yes
C1 C2 C3 108.7(2) yes
C1 C2 H21 108.0(10) ?
C1 C2 H22 109.0(10) ?
C3 C2 H21 115.0(10) ?
C3 C2 H22 108.0(10) ?
H21 C2 H22 108(2) ?
C2 C3 C9 101.30(10) yes
C2 C3 C12 110.4(2) yes
C2 C3 C13 111.8(2) yes
C9 C3 C12 114.4(2) yes
C9 C3 C13 110.5(2) yes
C12 C3 C13 108.3(2) yes
C5 C4 C9 120.2(2) yes
C5 C4 C14 118.6(2) yes
C9 C4 C14 121.2(2) yes
C4 C5 C6 120.0(2) yes
C4 C5 C16 120.4(2) yes
C6 C5 C16 119.6(2) yes
C5 C6 C7 118.9(2) yes
C5 C6 C17 121.0(2) yes
C7 C6 C17 120.1(2) yes
C6 C7 C8 121.1(2) yes
C6 C7 H7 119.0(10) ?
C8 C7 H7 120.0(10) ?
C1 C8 C7 127.4(2) yes
C1 C8 C9 112.0(2) yes
C7 C8 C9 120.6(2) yes
C3 C9 C4 129.6(2) yes
C3 C9 C8 111.10(10) yes
C4 C9 C8 119.2(2) yes
C1 C10 H101 113.0(10) ?
C1 C10 H102 112.0(10) ?
C1 C10 H103 109.0(10) ?
H101 C10 H102 105(2) ?
H101 C10 H103 111(2) ?
H102 C10 H103 106(2) ?
C1 C11 H111 111(2) ?
C1 C11 H112 114.0(10) ?
C1 C11 H113 113.0(10) ?
H111 C11 H112 109(2) ?
H111 C11 H113 107(2) ?
H112 C11 H113 103(2) ?
C3 C12 H121 109.0(10) ?
C3 C12 H122 114.0(10) ?
C3 C12 H123 110.0(10) ?
H121 C12 H122 104(2) ?
H121 C12 H123 108(2) ?
H122 C12 H123 112(2) ?
C3 C13 H131 111.0(10) ?
C3 C13 H132 106(2) ?
C3 C13 H133 108.0(10) ?
H131 C13 H132 113(2) ?
H131 C13 H133 110(2) ?
H132 C13 H133 108(2) ?
C4 C14 C15 117.3(2) yes
C4 C14 O 121.0(2) yes
C15 C14 O 121.7(2) yes
C14 C15 H151 112(2) ?
C14 C15 H152 113(2) ?
C14 C15 H153 109(2) ?
H151 C15 H152 100(3) ?
H151 C15 H153 112(3) ?
H152 C15 H153 112(3) ?
C5 C16 H161 110(2) ?
C5 C16 H162 118(2) ?
C5 C16 H163 110(2) ?
H161 C16 H162 105(3) ?
H161 C16 H163 100(3) ?
H162 C16 H163 113(3) ?
C6 C17 H171 113(2) ?
C6 C17 H172 109.0(10) ?
C6 C17 H173 110(2) ?
H171 C17 H172 105(2) ?
H171 C17 H173 109(2) ?
H172 C17 H173 111(2) ?

loop_
_geom_bond_atom_site_label_1
_geom_bond_atom_site_label_2
_geom_bond_site_symmetry_1
_geom_bond_site_symmetry_2
_geom_bond_distance
_geom_bond_publ_flag
C1 C2 . . 1.545(3) yes
C1 C8 . . 1.517(2) yes
C1 C10 . . 1.529(3) yes
C1 C11 . . 1.537(3) yes
C2 C3 . . 1.547(3) yes
C2 H21 . . 1.05(2) ?
C2 H22 . . 1.03(2) ?
C3 C9 . . 1.526(3) yes
C3 C12 . . 1.531(3) yes
C3 C13 . . 1.540(3) yes
C4 C5 . . 1.405(3) yes
C4 C9 . . 1.398(2) yes
C4 C14 . . 1.510(3) yes
C5 C6 . . 1.406(2) yes
C5 C16 . . 1.514(3) yes
C6 C7 . . 1.389(3) yes
C6 C17 . . 1.509(3) yes
C7 C8 . . 1.385(3) yes
C7 H7 . . 1.02(2) ?
C8 C9 . . 1.393(2) yes
C10 H101 . . 1.03(2) ?
C10 H102 . . 1.02(3) ?
C10 H103 . . 1.06(3) ?
C11 H111 . . .96(3) ?
C11 H112 . . .99(3) ?
C11 H113 . . 1.05(2) ?
C12 H121 . . .98(3) ?
C12 H122 . . 1.06(3) ?
C12 H123 . . .99(3) ?
C13 H131 . . .95(3) ?
C13 H132 . . .97(3) ?
C13 H133 . . 1.02(2) ?
C14 C15 . . 1.504(3) yes
C14 O . . 1.208(3) yes
C15 H151 . . .97(4) ?
C15 H152 . . .95(4) ?
C15 H153 . . 1.01(4) ?
C16 H161 . . 1.04(3) ?
C16 H162 . . 1.00(4) ?
C16 H163 . . .94(3) ?
C17 H171 . . 1.00(3) ?
C17 H172 . . 1.01(3) ?
C17 H173 . . .97(3) ?

loop_
_geom_contact_atom_site_label_1
_geom_contact_atom_site_label_2
_geom_contact_distance
_geom_contact_site_symmetry_1
_geom_contact_site_symmetry_2
_geom_contact_publ_flag
C3 H132 2.04(3) . . no
C5 H163 2.04(3) . . no
C6 H173 2.05(3) . . no
C14 H152 2.07(4) . . no
C14 H151 2.07(3) . . no
C6 H172 2.07(3) . . no
C14 H153 2.07(3) . . no
C3 H121 2.07(3) . . no
C1 H111 2.08(3) . . no
C6 H7 2.09(2) . . no
C3 H131 2.09(3) . . no
C8 H7 2.09(2) . . no
C3 H123 2.09(2) . . no
C3 H133 2.10(2) . . no
C3 H22 2.10(2) . . no
C5 H161 2.10(3) . . no
C6 H171 2.11(3) . . no
C1 H103 2.12(3) . . no
C1 H21 2.12(2) . . no
C1 H22 2.13(2) . . no
C1 H102 2.13(3) . . no
C1 H112 2.14(3) . . no
C1 H101 2.15(3) . . no
C5 H162 2.17(4) . . no
C1 H113 2.17(2) . . no
C3 H122 2.19(2) . . no
C3 H21 2.20(2) . . no
C2 C8 2.369(3) . . no
C4 O 2.371(2) . . no
C15 O 2.373(3) . . no
C2 C9 2.376(3) . . no
C5 C7 2.406(2) . . no
C4 C8 2.407(2) . . no
C3 C8 2.408(3) . . no
C7 C9 2.413(2) . . no
C1 C9 2.414(2) . . no
C6 C8 2.416(2) . . no
C5 C9 2.430(2) . . no
C4 C6 2.435(2) . . no
O H153 2.48(3) . . no
C10 C11 2.479(4) . . no
C12 C13 2.490(3) . . no
C12 H22 2.49(2) . . no
C5 C14 2.507(3) . . no
C8 C11 2.510(3) . . no
C7 C17 2.511(3) . . no
C1 C3 2.512(3) . . no
C14 H162 2.52(4) . . no
C9 C13 2.520(3) . . no
C6 C16 2.525(3) . . no
C2 C12 2.527(3) . . no
C8 C10 2.528(3) . . no
C4 C16 2.534(3) . . no
C9 C14 2.534(2) . . no
C5 C17 2.538(3) . . no
C2 C10 2.553(3) . . no
C2 C13 2.557(3) . . no
C10 H22 2.56(2) . . no
C2 C11 2.564(3) . . no
C9 C12 2.570(3) . . no
O H133 2.57(2) . . no
C11 H21 2.57(2) . . no
C4 C15 2.573(3) . . no
C1 C7 2.603(3) . . no
C13 H123 2.61(2) . . no
C7 H171 2.61(3) . . no
C11 H103 2.63(3) . . no
C12 H133 2.63(2) . . no
C12 H132 2.63(3) . . no
C14 H123 2.63(3) . . no
C3 C4 2.646(3) . . no
C10 H111 2.65(3) . . no
C6 H163 2.66(3) . . no
C13 H21 2.66(2) . . no
C9 H131 2.66(2) . . no
C17 H163 2.66(3) . . no
C2 H121 2.67(3) . . no
C17 H7 2.67(2) . . no
O H102 2.71(2) 2_655 3_666 no
C2 H132 2.71(3) . . no
C4 H162 2.72(4) . . no
C11 H102 2.73(2) . . no
C13 H121 2.74(3) . . no
C8 H112 2.74(2) . . no
C10 H113 2.75(2) . . no
C8 H101 2.76(3) . . no
C4 C7 2.779(2) . . no
C2 H131 2.78(3) . . no
C5 H172 2.78(3) . . no
C5 C8 2.784(2) . . no
C8 H113 2.79(2) . . no
C4 H151 2.79(3) . . no
C4 H152 2.79(4) . . no
C2 H101 2.80(2) . . no
C9 H133 2.80(2) . . no
C2 H112 2.80(3) . . no
O H173 2.80(3) 2_655 2_645 no
C5 H173 2.80(3) . . no
C2 H102 2.81(2) . . no
C8 H103 2.81(3) . . no
C6 C9 2.812(2) . . no
C2 H122 2.81(2) . . no
C2 H111 2.81(3) . . no
C9 H122 2.82(3) . . no
C1 H7 2.83(2) . . no
C16 H172 2.84(2) . . no
C6 H161 2.85(3) . . no
H7 H113 2.85(3) . . no
C9 H22 2.85(2) . . no
C8 H22 2.86(2) . . no
C15 H162 2.88(4) . . no
C9 H123 2.89(3) . . no
C14 C16 2.893(3) . . no
O H123 2.89(3) . . no
C16 H173 2.92(3) . . no
C16 H152 2.92(4) . . no
C15 H123 2.93(3) . . no
C16 C17 2.932(3) . . no
C10 H7 2.94(2) . . no
C7 H103 2.95(3) . . no
C17 H161 2.96(3) . . no
C4 H172 2.97(3) 2_655 4_565 no
C10 H161 2.97(3) 2_655 3_675 no
O H162 2.98(4) . . no
C12 H151 2.99(3) . . no
C14 H133 3.00(2) . . no
O H152 3.02(4) . . no
C10 H21 3.03(2) . . no
O H151 3.03(3) . . no
C13 H112 3.04(2) . . no
C15 H101 3.04(2) 2_655 4_665 no
O H121 3.05(3) 2_655 4_655 no
C9 H172 3.05(3) 2_655 4_565 no
C7 H163 3.06(3) 2_655 4_565 no
C11 H131 3.06(2) . . no
C12 H21 3.08(2) . . no
C7 H113 3.10(2) . . no
C11 H7 3.11(2) 2_655 . no
C5 H152 3.11(4) . . no
C10 H121 3.11(3) 2_655 1_665 no
C7 H173 3.11(3) . . no
C5 H172 3.12(2) 2_655 4_565 no
C7 C10 3.118(3) . . no
C16 H122 3.12(3) 2_655 4_665 no
C4 H123 3.15(3) . . no
C7 H172 3.16(3) . . no
C3 C14 3.156(3) . . no
C12 C14 3.159(3) . . no
C4 H161 3.17(3) . . no
O H123 3.17(3) 2_655 4_655 no
C9 H151 3.18(3) 2_655 4_665 no
C1 H131 3.18(2) . . no
C17 H133 3.18(2) 2_655 2_665 no
C4 H133 3.19(2) . . no
C8 H131 3.19(2) . . no
C9 O 3.194(2) . . no
C11 H163 3.20(3) 2_655 4_565 no
C4 H163 3.21(3) . . no
C8 H151 3.21(3) 2_655 4_665 no
O H171 3.22(3) 2_655 4_565 no
O H111 3.22(3) 2_655 3_666 no
C5 H122 3.22(2) 2_655 4_665 no
C4 C12 3.226(3) . . no
C3 H112 3.23(2) . . no
C12 H153 3.23(4) 2_655 4_655 no
C8 H21 3.23(2) . . no
C4 H151 3.24(3) 2_655 4_665 no
C12 H102 3.25(2) 2_655 1_655 no
C9 H21 3.27(2) . . no
C11 H103 3.27(3) 2_655 . no
C8 H172 3.27(3) 2_655 4_565 no
C16 H21 3.28(2) 2_655 3_666 no
C7 C11 3.280(3) . . no
C16 H103 3.29(3) 2_655 3_676 no
C7 H101 3.29(3) . . no
C12 H161 3.29(3) 2_655 4_665 no
C9 H112 3.29(2) . . no
C11 H7 3.30(2) . . no
C5 C15 3.300(3) . . no
C5 O 3.308(2) . . no
C7 H151 3.31(3) 2_655 4_665 no
C9 H132 3.33(3) . . no
C5 H7 3.33(2) . . no
C12 H131 3.33(3) . . no
C9 H7 3.33(2) . . no
C6 H172 3.34(3) 2_655 4_565 no
C4 C13 3.339(3) . . no
C9 H152 3.34(4) 2_655 4_665 no
C8 H111 3.34(3) . . no
C13 H7 3.34(2) 2_655 2_645 no
C2 H162 3.35(4) 2_655 3_665 no
C5 H151 3.35(4) 2_655 4_665 no
C8 C13 3.355(3) . . no
C13 H22 3.36(2) . . no
C8 H163 3.36(3) 2_655 4_565 no
C16 H113 3.36(2) 2_655 4_565 no
C1 C13 3.372(3) . . no
C15 C16 3.373(4) . . no
C10 H112 3.37(3) . . no
C5 H171 3.38(3) . . no
C4 H122 3.38(3) . . no
C11 H22 3.38(2) . . no
C9 C11 3.383(3) . . no
C15 H122 3.39(2) . . no
C15 H122 3.39(3) 2_655 4_665 no
C2 H123 3.39(3) . . no
C8 H152 3.39(4) 2_655 4_665 no
C9 H121 3.39(3) . . no
C13 O 3.389(3) . . no
C15 H21 3.39(2) 2_655 3_666 no
C3 C11 3.391(3) . . no
C6 H151 3.40(3) 2_655 4_665 no
C6 H162 3.40(4) . . no
C11 H101 3.40(3) . . no
C13 H113 3.41(2) 2_655 . no
C4 H153 3.42(4) . . no
C7 H172 3.42(3) 2_655 4_565 no
C9 H151 3.42(3) . . no
C14 H122 3.42(3) . . no
C8 H102 3.42(3) . . no
C2 H133 3.42(2) . . no
C13 H172 3.43(3) 2_655 4_565 no
C2 H152 3.44(4) 2_655 4_665 no
C13 H153 3.44(4) 2_655 4_655 no
C13 H122 3.45(3) . . no
C13 H171 3.45(3) 2_655 2_645 no
C12 H152 3.46(4) 2_655 4_665 no
C2 H103 3.46(3) . . no
O H21 3.46(2) 2_655 3_666 no
C6 H163 3.47(3) 2_655 4_565 no
C15 H121 3.48(3) 2_655 4_655 no
C2 H113 3.49(2) . . no
C12 C15 3.496(4) . . no
C4 H131 3.50(2) . . no
C11 H131 3.50(2) 2_655 1_565 no
C11 H113 3.51(2) 2_655 . no
C7 H133 3.51(2) 2_655 2_665 no
C6 H133 3.52(2) 2_655 2_665 no
C14 H21 3.52(2) 2_655 3_666 no
C9 C15 3.523(3) . . no
C14 H161 3.52(3) . . no
C12 O 3.524(3) 2_655 4_655 no
C16 O 3.525(3) . . no
C7 H111 3.53(3) 2_655 1_565 no
C3 O 3.529(2) . . no
C10 H152 3.53(4) 2_655 4_665 no
O H172 3.53(2) 2_655 4_565 no
C15 H123 3.55(3) 2_655 4_655 no
C13 C14 3.553(3) . . no
C7 H112 3.56(3) . . no
C17 H131 3.56(3) 2_655 4_565 no
C10 H153 3.57(4) 2_655 4_665 no
C10 H112 3.58(3) 2_655 1_565 no
C12 H123 3.60(3) 2_655 4_655 no
C12 H101 3.60(3) 2_655 1_655 no
C7 H132 3.60(3) 2_655 2_665 no
C14 H123 3.60(3) 2_655 4_655 no
C12 O 3.600(3) . . no
C9 C10 3.607(3) . . no
C15 H161 3.61(3) . . no
C11 H112 3.61(3) 2_655 1_565 no
C11 C13 3.609(3) . . no
C11 H162 3.61(4) 2_655 3_665 no
C3 H152 3.62(4) 2_655 4_665 no
C2 H153 3.63(4) 2_655 3_665 no
C15 H22 3.63(2) 2_655 4_665 no
C5 H151 3.63(3) . . no
C8 C12 3.635(3) . . no
C16 H102 3.64(2) 2_655 3_676 no
C14 H121 3.64(3) 2_655 4_655 no
C14 H102 3.65(2) 2_655 3_666 no
C4 H171 3.65(3) 2_655 4_565 no
C9 H101 3.66(3) . . no
C15 H132 3.67(3) 2_655 4_655 no
C10 O 3.668(3) 2_655 3_665 no
C14 H163 3.67(3) . . no
C1 H152 3.67(4) 2_655 4_665 no
C17 O 3.684(3) 2_655 2_665 no
C16 H111 3.69(3) 2_655 3_666 no
C16 H112 3.69(3) 2_655 4_565 no
C16 H7 3.70(2) 2_655 4_565 no
C10 H132 3.70(3) 2_655 2_665 no
C8 C15 3.701(3) 2_655 4_665 no
C4 H122 3.70(2) 2_655 4_665 no
C14 H172 3.72(2) 2_655 4_565 no
C8 H122 3.72(3) . . no
C2 C7 3.721(3) . . no
C3 C7 3.721(3) . . no
C1 C4 3.727(2) . . no
C13 H173 3.74(3) 2_655 2_645 no
C5 C17 3.742(3) 2_655 4_565 no
C4 C17 3.744(3) 2_655 4_565 no
C3 H151 3.74(3) . . no
C10 H173 3.75(3) 2_655 3_675 no
C2 C4 3.747(3) . . no
C6 H122 3.75(2) 2_655 4_665 no
C7 C16 3.748(3) 2_655 4_565 no
O H131 3.75(2) . . no
C10 H163 3.77(3) 2_655 3_675 no
C9 C15 3.774(3) 2_655 4_665 no
C1 C12 3.776(3) . . no
C3 C10 3.781(3) . . no
C6 C6 3.781(3) 2_655 4_565 no
C1 H132 3.79(3) . . no
C2 H101 3.79(3) 2_655 1_655 no
C5 C6 3.787(2) 2_655 4_565 no
C5 H171 3.79(3) 2_655 4_565 no
C10 H122 3.79(3) 2_655 1_665 no
C8 C17 3.793(3) . . no
C7 C16 3.794(3) . . no
O H122 3.80(3) 2_655 4_655 no
C4 H7 3.80(2) . . no
C8 C14 3.803(2) . . no
C6 C14 3.806(3) . . no
O H171 3.81(3) 2_655 2_645 no
C14 H171 3.81(3) 2_655 4_565 no
C15 H22 3.81(2) 2_655 3_666 no
C9 C16 3.818(3) . . no
C8 H153 3.82(4) 2_655 4_665 no
C4 C17 3.825(3) . . no
C3 H172 3.85(3) 2_655 4_565 no
C1 C6 3.857(3) . . no
C14 H111 3.86(3) 2_655 3_666 no
C17 H102 3.86(2) 2_655 3_676 no
C17 H131 3.87(2) 2_655 2_665 no
C7 H112 3.87(2) 2_655 1_565 no
C7 H153 3.87(4) 2_655 4_665 no
C4 H152 3.87(4) 2_655 4_665 no
C10 C16 3.873(3) 2_655 3_675 no
C15 H133 3.88(2) 2_655 4_655 no
C17 O 3.883(3) 2_655 4_565 no
C9 H113 3.89(2) . . no
C8 H133 3.89(2) . . no
C15 H151 3.89(3) 2_655 4_665 no
C3 H101 3.89(2) . . no
C9 H152 3.89(4) . . no
C3 H111 3.90(3) . . no
C3 C5 3.896(3) . . no
C1 H163 3.90(3) 2_655 4_565 no
C7 C13 3.899(3) 2_655 2_665 no
C16 H172 3.91(2) 2_655 4_565 no
C1 H122 3.92(2) . . no
C16 H171 3.92(3) . . no
C17 H162 3.93(4) . . no
C7 C15 3.929(3) 2_655 4_665 no
C10 C12 3.931(3) 2_655 1_665 no
C13 C17 3.932(4) 2_655 2_645 no
C10 C15 3.932(3) 2_655 4_665 no
C12 H153 3.94(4) . . no
C2 H152 3.95(4) 2_655 3_665 no
C3 H153 3.95(4) 2_655 4_655 no
C7 H152 3.95(4) 2_655 4_665 no
C14 H131 3.96(2) . . no
C11 H132 3.96(3) . . no
C14 H173 3.96(3) 2_655 2_645 no
C11 H172 3.97(3) 2_655 4_565 no
C16 H151 3.98(3) . . no
C7 H162 3.98(4) 2_655 4_565 no
C11 H171 3.98(3) 2_655 . no
C6 C16 3.983(3) 2_655 4_565 no
C12 C15 3.984(4) 2_655 4_655 no
C17 H133 3.99(2) 2_655 4_565 no
C8 H171 3.99(3) . . no
C17 H111 3.99(3) 2_655 1_565 no
C10 H22 3.99(2) 2_655 1_665 no
C7 H163 3.99(3) . . no
C13 H103 3.99(3) 2_655 2_645 no
C7 H131 4.00(2) 2_655 2_665 no
C1 H162 4.00(4) 2_655 3_665 no
C13 H111 4.01(3) 2_655 . no
C16 H101 4.01(2) 2_655 3_676 no
C16 H132 4.01(3) 2_655 3_666 no
C17 H163 4.01(3) 2_655 4_565 no
C13 H162 4.02(4) 2_655 3_665 no
C14 H122 4.02(3) 2_655 4_665 no
C9 C17 4.017(3) 2_655 4_565 no
C6 C17 4.018(3) 2_655 4_565 no
C3 C15 4.022(3) . . no
C9 H163 4.02(3) 2_655 4_565 no
C11 O 4.025(3) 2_655 3_665 no
C3 H151 4.03(3) 2_655 4_665 no
C11 C16 4.031(3) 2_655 4_565 no
C16 H171 4.03(3) 2_655 4_565 no
C4 C15 4.064(3) 2_655 4_665 no
C2 O 4.079(3) 2_655 3_665 no
C5 C7 4.090(3) 2_655 4_565 no
C7 C11 4.092(3) 2_655 1_565 no
C2 C15 4.097(3) 2_655 3_665 no
C12 C14 4.103(3) 2_655 4_655 no
C1 O 4.115(2) 2_655 3_665 no
C12 C16 4.116(3) 2_655 4_665 no
C13 C17 4.179(4) 2_655 4_565 no
C11 C13 4.192(3) 2_655 1_565 no
C1 C15 4.205(3) 2_655 4_665 no
C6 C13 4.206(3) 2_655 2_665 no
C16 C17 4.215(3) 2_655 4_565 no
C5 C12 4.216(3) 2_655 4_665 no
C2 C15 4.231(3) 2_655 4_665 no
C13 C15 4.232(4) 2_655 4_655 no
C6 C15 4.240(3) 2_655 4_665 no
C8 C16 4.240(3) 2_655 4_565 no
C12 C15 4.252(4) 2_655 4_665 no
C14 C17 4.268(3) 2_655 4_565 no
C8 C17 4.272(3) 2_655 4_565 no
C7 C17 4.280(3) 2_655 4_565 no
C5 C5 4.282(2) 2_655 4_565 no
C7 C14 4.289(3) . . no
C5 C15 4.289(3) 2_655 4_665 no
C1 C5 4.294(2) . . no
C8 C16 4.298(3) . . no
C10 C11 4.309(3) 2_655 1_565 no
C6 C7 4.310(3) 2_655 4_565 no
C4 C6 4.312(3) 2_655 4_565 no
C2 C14 4.318(3) 2_655 3_665 no
C9 C17 4.320(3) . . no
C2 C16 4.321(3) 2_655 3_665 no
C3 C6 4.323(3) . . no
C3 C15 4.348(3) 2_655 4_665 no
C11 C16 4.360(4) 2_655 3_665 no

loop_
_geom_torsion_atom_site_label_1
_geom_torsion_atom_site_label_2
_geom_torsion_atom_site_label_3
_geom_torsion_atom_site_label_4
_geom_torsion
_geom_torsion_publ_flag
C8 C1 C2 C3 22.4(2) no
C8 C1 C2 H21 147.0(10) no
C8 C1 C2 H22 -95.0(10) no
C10 C1 C2 C3 142.2(2) no
C10 C1 C2 H21 -93.0(10) no
C10 C1 C2 H22 25.0(10) no
C11 C1 C2 C3 -95.8(2) no
C11 C1 C2 H21 29.0(10) no
C11 C1 C2 H22 147.0(10) no
C2 C1 C8 C7 167.4(2) no
C2 C1 C8 C9 -13.1(2) no
C10 C1 C8 C7 47.4(2) no
C10 C1 C8 C9 -133.0(2) no
C11 C1 C8 C7 -73.1(2) no
C11 C1 C8 C9 106.5(2) no
C2 C1 C10 H101 -57(2) no
C2 C1 C10 H102 62.0(10) no
C2 C1 C10 H103 178.0(10) no
C8 C1 C10 H101 56(2) no
C8 C1 C10 H102 175.0(10) no
C8 C1 C10 H103 -68.0(10) no
C11 C1 C10 H101 178(2) no
C11 C1 C10 H102 -63.0(10) no
C11 C1 C10 H103 54.0(10) no
C2 C1 C11 H111 -67(2) no
C2 C1 C11 H112 56(2) no
C2 C1 C11 H113 174.0(10) no
C8 C1 C11 H111 -179(2) no
C8 C1 C11 H112 -56(2) no
C8 C1 C11 H113 61.0(10) no
C10 C1 C11 H111 58(2) no
C10 C1 C11 H112 -179(2) no
C10 C1 C11 H113 -62.0(10) no
C1 C2 C3 C9 -23.0(2) no
C1 C2 C3 C12 -144.6(2) no
C1 C2 C3 C13 94.7(2) no
H21 C2 C3 C9 -144.0(10) no
H21 C2 C3 C12 94.0(10) no
H21 C2 C3 C13 -27.0(10) no
H22 C2 C3 C9 95.0(10) no
H22 C2 C3 C12 -26.0(10) no
H22 C2 C3 C13 -147.0(10) no
C2 C3 C9 C4 -167.0(2) no
C2 C3 C9 C8 14.9(2) no
C12 C3 C9 C4 -48.3(3) no
C12 C3 C9 C8 133.6(2) no
C13 C3 C9 C4 74.3(2) no
C13 C3 C9 C8 -103.8(2) no
C2 C3 C12 H121 -54(2) no
C2 C3 C12 H122 61.0(10) no
C2 C3 C12 H123 -173(2) no
C9 C3 C12 H121 -168(2) no
C9 C3 C12 H122 -52.0(10) no
C9 C3 C12 H123 74(2) no
C13 C3 C12 H121 69(2) no
C13 C3 C12 H122 -176.0(10) no
C13 C3 C12 H123 -50(2) no
C2 C3 C13 H131 -62(2) no
C2 C3 C13 H132 61(2) no
C2 C3 C13 H133 177.0(10) no
C9 C3 C13 H131 50(2) no
C9 C3 C13 H132 173(2) no
C9 C3 C13 H133 -71.0(10) no
C12 C3 C13 H131 176(2) no
C12 C3 C13 H132 -61(2) no
C12 C3 C13 H133 55.0(10) no
C9 C4 C5 C6 -.1(3) no
C9 C4 C5 C16 177.1(2) no
C14 C4 C5 C6 180.0(2) no
C14 C4 C5 C16 -2.9(3) no
C5 C4 C9 C3 -177.4(2) no
C5 C4 C9 C8 .6(2) no
C14 C4 C9 C3 2.6(3) no
C14 C4 C9 C8 -179.5(2) no
C5 C4 C14 C15 -78.4(2) no
C5 C4 C14 O 100.8(2) no
C9 C4 C14 C15 101.7(2) no
C9 C4 C14 O -79.2(2) no
C4 C5 C6 C7 -1.0(3) no
C4 C5 C6 C17 179.1(2) no
C16 C5 C6 C7 -178.2(2) no
C16 C5 C6 C17 1.9(3) no
C4 C5 C16 H161 115(2) no
C4 C5 C16 H162 -5(3) no
C4 C5 C16 H163 -136(2) no
C6 C5 C16 H161 -68(2) no
C6 C5 C16 H162 173(3) no
C6 C5 C16 H163 41(2) no
C5 C6 C7 C8 1.7(3) no
C5 C6 C7 H7 -178.0(10) no
C17 C6 C7 C8 -178.4(2) no
C17 C6 C7 H7 2.0(10) no
C5 C6 C17 H171 -175(2) no
C5 C6 C17 H172 -59.0(10) no
C5 C6 C17 H173 63(2) no
C7 C6 C17 H171 5(2) no
C7 C6 C17 H172 121.0(10) no
C7 C6 C17 H173 -117(2) no
C6 C7 C8 C1 178.3(2) no
C6 C7 C8 C9 -1.2(3) no
H7 C7 C8 C1 -2.0(10) no
H7 C7 C8 C9 179.0(10) no
C1 C8 C9 C3 -1.2(2) no
C1 C8 C9 C4 -179.6(2) no
C7 C8 C9 C3 178.4(2) no
C7 C8 C9 C4 .1(2) no
C4 C14 C15 H151 -56(2) no
C4 C14 C15 H152 55(3) no
C4 C14 C15 H153 -180(2) no
O C14 C15 H151 125(2) no
O C14 C15 H152 -124(3) no
O C14 C15 H153 0(2) no
